data_7101178
loop_
_publ_author_name
'Cameron, T. Stanley'
'Decken, Andreas'
'Kowalczyk, Radoslaw M.'
'McInnes, Eric J. L.'
'Passmore, Jack'
'Rawson, Jeremy M.'
'Shuvaev, Konstantin V.'
'Thompson, Laurence K.'

_publ_section_title
;
 Characterisation of the thermally accessible spin triplet state
 in dimers of the 7\p ClCNSSS+&#x02D9; in the solid state
;
_journal_coden_ASTM CHCOFS
_journal_issue 21
_journal_name_full
;
 Chemical Communications (Cambridge, United Kingdom)
;
_journal_page_first 2277
_journal_page_last 2279
_journal_paper_doi 10.1039/b602843h
_journal_year 2006
_chemical_formula_moiety 'C As Cl F6 N S3 '
_chemical_formula_sum 'C As Cl F6 N S3'
_chemical_formula_weight 346.56
_space_group_IT_number 2
_space_group_name_Hall '-P 1'
_space_group_name_H-M_alt 'P -1'
_symmetry_cell_setting triclinic
_symmetry_Int_Tables_number 2
_symmetry_space_group_name_Hall '-P 1'
_symmetry_space_group_name_H-M 'P -1'
_atom_sites_solution_primary direct
_atom_sites_solution_secondary difmap
_audit_creation_date 2005-05-20
_audit_creation_method 'by CrystalStructure 3.6.0'
_cell_angle_alpha 95.7(7)
_cell_angle_beta 109.7(5)
_cell_angle_gamma 89.33(8)
_cell_formula_units_Z 2
_cell_length_a 7.8360(5)
_cell_length_b 9.851(2)
_cell_length_c 6.12(1)
_cell_measurement_reflns_used 20
_cell_measurement_temperature 168.1
_cell_measurement_theta_max 19.6
_cell_measurement_theta_min 3.5
_cell_volume 442.5(7)
_diffrn_measured_fraction_theta_full 1.0000
_diffrn_measured_fraction_theta_max 1.0000
_diffrn_measurement_device_type 'Rigaku AFC5R'
_diffrn_measurement_method \w-2\q
_diffrn_radiation_type 'Mo K\a'
_diffrn_radiation_wavelength 0.7107
_diffrn_reflns_av_R_equivalents 0.080
_diffrn_reflns_limit_h_max 11
_diffrn_reflns_limit_h_min -10
_diffrn_reflns_limit_k_max 7
_diffrn_reflns_limit_k_min -13
_diffrn_reflns_limit_l_max 7
_diffrn_reflns_limit_l_min -8
_diffrn_reflns_number 5445
_diffrn_reflns_theta_full 30.08
_diffrn_reflns_theta_max 30.08
_diffrn_standards_decay_% 2.01
_diffrn_standards_interval_count 150
_diffrn_standards_number 3
_exptl_absorpt_coefficient_mu 4.751
_exptl_absorpt_correction_T_max 1.000
_exptl_absorpt_correction_T_min 0.630
_exptl_absorpt_correction_type psi-scan
_exptl_absorpt_process_details '(North, Phillips & Mathews, 1968)'
_exptl_crystal_colour colourless
_exptl_crystal_density_diffrn 2.523
_exptl_crystal_density_method 'not measured'
_exptl_crystal_description needle
_exptl_crystal_F_000 330.00
_exptl_crystal_size_max 0.32
_exptl_crystal_size_mid 0.27
_exptl_crystal_size_min 0.11
_refine_diff_density_max 1.755
_refine_diff_density_min -1.092
_refine_diff_density_rms 0.181
_refine_ls_extinction_method none
_refine_ls_goodness_of_fit_ref 1.041
_refine_ls_matrix_type full
_refine_ls_number_parameters 155
_refine_ls_number_reflns 2595
_refine_ls_number_restraints 43
_refine_ls_restrained_S_all 1.037
_refine_ls_R_factor_all 0.0775
_refine_ls_R_factor_gt 0.0433
_refine_ls_shift/su_max 0.001
_refine_ls_shift/su_mean 0.000
_refine_ls_structure_factor_coef Fsqd
_refine_ls_weighting_details 'w=1/[\s^2^(Fo^2^)+(0.0849P)^2^+0.4660P] where P=(Fo^2^+2Fc^2^)/3'
_refine_ls_weighting_scheme calc
_refine_ls_wR_factor_gt 0.1179
_refine_ls_wR_factor_ref 0.1341
_cod_data_source_file b602843h.txt
_cod_depositor_comments
;
The following automatic conversions were performed:

'_exptl_absorpt_correction_type' tag value 'psi-scans' was replaced
with 'psi-scan' value.

Automatic conversion script
Id: cif_fix_values 1646 2011-03-28 12:23:43Z adriana 

The following automatic conversions were performed:

'_refine_ls_weighting_scheme' value 'calc
w=1/[\s^2^(Fo^2^)+(0.0849P)^2^+0.4660P] where P=(Fo^2^+2Fc^2^)/3' was
changed to 'calc'. New tag '_refine_ls_weighting_details' was
created. The value of the new tag was set to
'w=1/[\s^2^(Fo^2^)+(0.0849P)^2^+0.4660P] where P=(Fo^2^+2Fc^2^)/3'.

Automatic conversion script
Id: cif_fix_values 3143 2015-03-26 13:38:13Z robertas 
;
_cod_original_formula_sum 'C As Cl F6 N S3 '
_cod_database_code 7101178

loop_
_symmetry_equiv_pos_site_id
_symmetry_equiv_pos_as_xyz
1 +X,+Y,+Z
2 -X,-Y,-Z

loop_
_atom_site_label
_atom_site_type_symbol
_atom_site_fract_x
_atom_site_fract_y
_atom_site_fract_z
_atom_site_U_iso_or_equiv
_atom_site_adp_type
_atom_site_occupancy
_atom_site_calc_flag
_atom_site_refinement_flags
As1 As 0.22677(6) 0.76752(4) 0.03137(7) 0.02403(15) Uani 1 d DU
Cl1 Cl 0.79268(19) 0.90155(13) 0.3450(2) 0.0379(3) Uani 1 d .
S1 S 0.64937(17) 0.81056(11) 0.6861(2) 0.0301(3) Uani 1 d .
S2 S 0.62575(17) 0.61916(12) 0.77074(19) 0.0298(3) Uani 1 d .
S3 S 0.74792(16) 0.52057(12) 0.5500(2) 0.0297(3) Uani 1 d .
F1 F 0.1666(7) 0.6432(5) -0.1948(8) 0.0790(17) Uani 0.92 d P
F2 F 0.2941(8) 0.8863(4) 0.2627(8) 0.0712(15) Uani 0.92 d P
F3 F 0.0593(6) 0.7082(5) 0.1157(9) 0.0637(13) Uani 0.92 d P
F4 F 0.3993(6) 0.8205(6) -0.0533(9) 0.0659(13) Uani 0.92 d P
F5 F 0.0829(5) 0.8801(4) -0.1296(7) 0.0534(10) Uani 1 d D
F6 F 0.3757(4) 0.6533(3) 0.1951(7) 0.0478(9) Uani 1 d D
F7 F 0.390(4) 0.890(3) 0.100(8) 0.048(10) Uani 0.08 d PDU
F8 F 0.059(4) 0.649(3) -0.049(8) 0.051(8) Uani 0.08 d PDU
F9 F 0.274(5) 0.719(4) -0.214(4) 0.044(8) Uani 0.08 d PDU
F10 F 0.168(6) 0.820(5) 0.265(5) 0.069(13) Uani 0.08 d PDU
N1 N 0.7898(6) 0.6452(4) 0.4207(7) 0.0309(8) Uani 1 d .
C1 C 0.7502(6) 0.7679(5) 0.4755(8) 0.0287(9) Uani 1 d .

loop_
_atom_site_aniso_label
_atom_site_aniso_U_11
_atom_site_aniso_U_22
_atom_site_aniso_U_33
_atom_site_aniso_U_23
_atom_site_aniso_U_13
_atom_site_aniso_U_12
As1 0.0258(2) 0.0254(2) 0.0203(2) 0.00316(15) 0.00685(16) 0.00303(15)
Cl1 0.0507(7) 0.0350(6) 0.0288(6) 0.0077(4) 0.0129(5) -0.0090(5)
S1 0.0403(6) 0.0259(5) 0.0244(5) 0.0003(4) 0.0121(5) -0.0008(4)
S2 0.0400(6) 0.0286(5) 0.0221(5) 0.0033(4) 0.0120(4) -0.0008(4)
S3 0.0315(6) 0.0265(5) 0.0327(6) 0.0032(4) 0.0128(5) 0.0025(4)
F1 0.082(4) 0.074(3) 0.050(3) -0.035(2) -0.006(3) 0.008(3)
F2 0.098(4) 0.043(2) 0.046(2) -0.0203(19) -0.002(2) 0.013(2)
F3 0.050(2) 0.071(3) 0.091(4) 0.041(3) 0.043(2) 0.009(2)
F4 0.044(2) 0.091(4) 0.083(3) 0.041(3) 0.039(2) 0.005(2)
F5 0.0425(19) 0.051(2) 0.061(2) 0.0302(18) 0.0037(16) 0.0089(15)
F6 0.0370(17) 0.0348(16) 0.060(2) 0.0171(15) -0.0020(15) 0.0032(13)
F7 0.043(17) 0.019(15) 0.08(3) 0.022(17) 0.01(2) -0.001(9)
F8 0.037(14) 0.048(15) 0.060(17) 0.009(15) 0.005(15) -0.013(9)
F9 0.054(16) 0.048(16) 0.026(14) -0.005(13) 0.011(13) 0.008(14)
F10 0.08(3) 0.09(3) 0.05(2) -0.03(2) 0.05(2) 0.00(2)
N1 0.031(2) 0.036(2) 0.0260(18) 0.0012(16) 0.0100(16) -0.0034(16)
C1 0.028(2) 0.036(2) 0.0193(18) 0.0036(16) 0.0034(16) -0.0073(17)

loop_
_atom_type_symbol
_atom_type_description
_atom_type_scat_dispersion_real
_atom_type_scat_dispersion_imag
_atom_type_scat_source
C C 0.003 0.002
;
International Tables for Crystallography
(1992, Vol. C, Tables 4.2.6.8 and 6.1.1.4)
;
As As 0.050 2.006
;
International Tables for Crystallography
(1992, Vol. C, Tables 4.2.6.8 and 6.1.1.4)
;
S S 0.125 0.123
;
International Tables for Crystallography
(1992, Vol. C, Tables 4.2.6.8 and 6.1.1.4)
;
N N 0.006 0.003
;
International Tables for Crystallography
(1992, Vol. C, Tables 4.2.6.8 and 6.1.1.4)
;
F F 0.017 0.010
;
International Tables for Crystallography
(1992, Vol. C, Tables 4.2.6.8 and 6.1.1.4)
;
Cl Cl 0.148 0.159
;
International Tables for Crystallography
(1992, Vol. C, Tables 4.2.6.8 and 6.1.1.4)
;

loop_
_geom_angle_atom_site_label_1
_geom_angle_atom_site_label_2
_geom_angle_atom_site_label_3
_geom_angle
F10 As1 F8 89(2)
F10 As1 F2 41.8(17)
F8 As1 F2 130.8(17)
F10 As1 F9 176.4(19)
F8 As1 F9 89.6(19)
F2 As1 F9 139.4(15)
F10 As1 F7 92(2)
F8 As1 F7 177.1(19)
F2 As1 F7 50.7(17)
F9 As1 F7 89(2)
F10 As1 F3 50.5(18)
F8 As1 F3 38.6(16)
F2 As1 F3 92.2(4)
F9 As1 F3 128.2(15)
F7 As1 F3 142.8(16)
F10 As1 F1 138.5(18)
F8 As1 F1 49.6(17)
F2 As1 F1 177.4(2)
F9 As1 F1 40.6(14)
F7 As1 F1 129.1(17)
F3 As1 F1 88.1(4)
F10 As1 F5 90.9(16)
F8 As1 F5 90.3(14)
F2 As1 F5 90.6(4)
F9 As1 F5 85.7(13)
F7 As1 F5 87.2(12)
F3 As1 F5 90.8(3)
F1 As1 F5 92.0(4)
F10 As1 F4 130.8(18)
F8 As1 F4 140.0(17)
F2 As1 F4 89.1(4)
F9 As1 F4 50.7(15)
F7 As1 F4 38.7(16)
F3 As1 F4 177.6(2)
F1 As1 F4 90.5(4)
F5 As1 F4 91.3(4)
F10 As1 F6 89.4(16)
F8 As1 F6 90.2(14)
F2 As1 F6 89.3(4)
F9 As1 F6 94.0(13)
F7 As1 F6 92.3(12)
F3 As1 F6 89.8(3)
F1 As1 F6 88.1(4)
F5 As1 F6 179.36(17)
F4 As1 F6 88.1(3)
C1 S1 S2 97.7(4)
S1 S2 S3 96.6(3)
N1 S3 S2 102.0(3)
F9 F1 F8 132.8(15)
F9 F1 As1 69.4(11)
F8 F1 As1 64.5(11)
F10 F2 F7 133.6(15)
F10 F2 As1 68.8(12)
F7 F2 As1 64.9(11)
F8 F3 F10 134.1(16)
F8 F3 As1 69.9(12)
F10 F3 As1 64.2(11)
F7 F4 F9 132.3(16)
F7 F4 As1 69.9(12)
F9 F4 As1 64.0(10)
F4 F7 F2 135.1(15)
F4 F7 As1 71.4(13)
F2 F7 As1 64.4(11)
F3 F8 F1 137.3(15)
F3 F8 As1 71.5(13)
F1 F8 As1 65.9(11)
F1 F9 F4 133.5(16)
F1 F9 As1 70.1(12)
F4 F9 As1 65.3(10)
F2 F10 F3 134.8(14)
F2 F10 As1 69.5(13)
F3 F10 As1 65.4(11)
C1 N1 S3 120.4(4)
N1 C1 Cl1 121.9(4)
N1 C1 S1 123.3(6)
Cl1 C1 S1 114.9(4)

loop_
_geom_bond_atom_site_label_1
_geom_bond_atom_site_label_2
_geom_bond_distance
As1 F10 1.676(18)
As1 F8 1.677(18)
As1 F2 1.684(12)
As1 F9 1.689(18)
As1 F7 1.690(18)
As1 F3 1.693(6)
As1 F1 1.696(12)
As1 F5 1.706(10)
As1 F4 1.707(5)
As1 F6 1.742(10)
Cl1 C1 1.697(9)
S1 C1 1.742(8)
S1 S2 2.031(6)
S2 S3 2.068(9)
S3 N1 1.618(8)
F1 F9 1.17(4)
F1 F8 1.41(4)
F2 F10 1.20(5)
F2 F7 1.44(4)
F3 F8 1.11(5)
F3 F10 1.44(5)
F4 F7 1.13(4)
F4 F9 1.45(4)
N1 C1 1.285(8)

loop_
_geom_torsion_atom_site_label_1
_geom_torsion_atom_site_label_2
_geom_torsion_atom_site_label_3
_geom_torsion_atom_site_label_4
_geom_torsion
C1 S1 S2 S3 1.87(16)
S1 S2 S3 N1 -2.18(17)
F10 As1 F1 F9 175(3)
F8 As1 F1 F9 170(3)
F2 As1 F1 F9 -91(7)
F7 As1 F1 F9 -7(2)
F3 As1 F1 F9 171.7(19)
F5 As1 F1 F9 81.0(19)
F4 As1 F1 F9 -10.3(19)
F6 As1 F1 F9 -98(2)
F10 As1 F1 F8 5(3)
F2 As1 F1 F8 100(7)
F9 As1 F1 F8 -170(3)
F7 As1 F1 F8 -177(2)
F3 As1 F1 F8 2.0(18)
F5 As1 F1 F8 -88.7(18)
F4 As1 F1 F8 -179.9(18)
F6 As1 F1 F8 92.0(18)
F8 As1 F2 F10 0(3)
F9 As1 F2 F10 175(3)
F7 As1 F2 F10 177(3)
F3 As1 F2 F10 0(2)
F1 As1 F2 F10 -98(7)
F5 As1 F2 F10 91(2)
F4 As1 F2 F10 -178(2)
F6 As1 F2 F10 -90(2)
F10 As1 F2 F7 -177(3)
F8 As1 F2 F7 -177(2)
F9 As1 F2 F7 -2(2)
F3 As1 F2 F7 -176.7(15)
F1 As1 F2 F7 86(7)
F5 As1 F2 F7 -85.9(15)
F4 As1 F2 F7 5.3(15)
F6 As1 F2 F7 93.5(15)
F10 As1 F3 F8 -180(3)
F2 As1 F3 F8 -180(2)
F9 As1 F3 F8 4(3)
F7 As1 F3 F8 176(3)
F1 As1 F3 F8 -2(2)
F5 As1 F3 F8 90(2)
F4 As1 F3 F8 -58(6)
F6 As1 F3 F8 -91(2)
F8 As1 F3 F10 180(3)
F2 As1 F3 F10 0(2)
F9 As1 F3 F10 -176(2)
F7 As1 F3 F10 -4(3)
F1 As1 F3 F10 177(2)
F5 As1 F3 F10 -91(2)
F4 As1 F3 F10 122(6)
F6 As1 F3 F10 89(2)
F10 As1 F4 F7 -8(3)
F8 As1 F4 F7 176(3)
F2 As1 F4 F7 -6.6(19)
F9 As1 F4 F7 167(2)
F3 As1 F4 F7 -129(6)
F1 As1 F4 F7 176.0(19)
F5 As1 F4 F7 83.9(19)
F6 As1 F4 F7 -96.0(19)
F10 As1 F4 F9 -176(3)
F8 As1 F4 F9 9(3)
F2 As1 F4 F9 -174.0(16)
F7 As1 F4 F9 -167(2)
F3 As1 F4 F9 64(6)
F1 As1 F4 F9 8.6(16)
F5 As1 F4 F9 -83.4(17)
F6 As1 F4 F9 96.7(17)
F9 F4 F7 F2 26(6)
As1 F4 F7 F2 11(3)
F9 F4 F7 As1 15(3)
F10 F2 F7 F4 -16(6)
As1 F2 F7 F4 -12(3)
F10 F2 F7 As1 -4(4)
F10 As1 F7 F4 174(2)
F8 As1 F7 F4 -66(40)
F2 As1 F7 F4 171(2)
F9 As1 F7 F4 -9.8(19)
F3 As1 F7 F4 176.9(3)
F1 As1 F7 F4 -5(2)
F5 As1 F7 F4 -95.5(15)
F6 As1 F7 F4 84.2(15)
F10 As1 F7 F2 2.3(19)
F8 As1 F7 F2 123(40)
F9 As1 F7 F2 178.8(16)
F3 As1 F7 F2 5(2)
F1 As1 F7 F2 -176.6(3)
F5 As1 F7 F2 93.1(10)
F4 As1 F7 F2 -171(2)
F6 As1 F7 F2 -87.3(10)
F10 F3 F8 F1 4(7)
As1 F3 F8 F1 4(4)
F10 F3 F8 As1 0(4)
F9 F1 F8 F3 -18(7)
As1 F1 F8 F3 -5(4)
F9 F1 F8 As1 -13(3)
F10 As1 F8 F3 0(2)
F2 As1 F8 F3 0(3)
F9 As1 F8 F3 -177(2)
F7 As1 F8 F3 -121(40)
F1 As1 F8 F3 177(3)
F5 As1 F8 F3 -90.9(17)
F4 As1 F8 F3 176.8(4)
F6 As1 F8 F3 89.5(17)
F10 As1 F8 F1 -177(2)
F2 As1 F8 F1 -176.6(3)
F9 As1 F8 F1 6.7(17)
F7 As1 F8 F1 63(41)
F3 As1 F8 F1 -177(3)
F5 As1 F8 F1 92.4(12)
F4 As1 F8 F1 0(3)
F6 As1 F8 F1 -87.3(12)
F8 F1 F9 F4 30(6)
As1 F1 F9 F4 17(3)
F8 F1 F9 As1 13(3)
F7 F4 F9 F1 -34(5)
As1 F4 F9 F1 -17(3)
F7 F4 F9 As1 -16(3)
F10 As1 F9 F1 -77(32)
F8 As1 F9 F1 -8(2)
F2 As1 F9 F1 175.9(3)
F7 As1 F9 F1 174.5(19)
F3 As1 F9 F1 -11(2)
F5 As1 F9 F1 -98.2(15)
F4 As1 F9 F1 167(2)
F6 As1 F9 F1 82.3(15)
F10 As1 F9 F4 116(32)
F8 As1 F9 F4 -174.5(17)
F2 As1 F9 F4 9(2)
F7 As1 F9 F4 7.9(15)
F3 As1 F9 F4 -177.2(3)
F1 As1 F9 F4 -167(2)
F5 As1 F9 F4 95.2(11)
F6 As1 F9 F4 -84.3(11)
F7 F2 F10 F3 4(7)
As1 F2 F10 F3 0(4)
F7 F2 F10 As1 4(3)
F8 F3 F10 F2 0(7)
As1 F3 F10 F2 0(4)
F8 F3 F10 As1 0(4)
F8 As1 F10 F2 180(2)
F9 As1 F10 F2 -111(32)
F7 As1 F10 F2 -3(2)
F3 As1 F10 F2 180(3)
F1 As1 F10 F2 176.1(4)
F5 As1 F10 F2 -89.9(18)
F4 As1 F10 F2 3(3)
F6 As1 F10 F2 89.6(18)
F8 As1 F10 F3 0.0(18)
F2 As1 F10 F3 -180(3)
F9 As1 F10 F3 69(32)
F7 As1 F10 F3 177.5(17)
F1 As1 F10 F3 -4(3)
F5 As1 F10 F3 90.3(13)
F4 As1 F10 F3 -177.3(3)
F6 As1 F10 F3 -90.3(13)
S2 S3 N1 C1 1.9(4)
S3 N1 C1 Cl1 179.7(2)
S3 N1 C1 S1 -0.5(6)
S2 S1 C1 N1 -1.2(4)
S2 S1 C1 Cl1 178.5(2)
